data_2210003
loop_
_publ_author_name
'Shu-Ping Wang'
'Zhi-Hua Gao'
'Li-Juan Xu'
'Rui-Feng Wang'

_publ_section_title
;
 Tetra-\m-benzoato-bis[benzoato(2,2-bipyridyl)terbium(III)]
;
_journal_coeditor_code SG2045
_journal_issue 8
_journal_name_full 'Acta Crystallographica Section E'
_journal_page_first m1853
_journal_page_last m1855
_journal_paper_doi 10.1107/S1600536806026493
_journal_volume 62
_journal_year 2006
_chemical_formula_iupac '[Tb2 (C7 H5 O2)6 (C10 H8 N2)2]'
_chemical_formula_moiety 'C62 H46 N4 O12 Tb2'
_chemical_formula_sum 'C62 H46 N4 O12 Tb2'
_chemical_formula_weight 1356.87
_chemical_name_systematic
;
Tetra-\m-benzoato-bis[benzoato(2,2-bipyridyl)terbium(III)]
;
_space_group_IT_number 14
_symmetry_cell_setting monoclinic
_symmetry_space_group_name_Hall '-P 2yn'
_symmetry_space_group_name_H-M 'P 1 21/n 1'
_atom_sites_solution_hydrogens geom
_atom_sites_solution_primary direct
_atom_sites_solution_secondary difmap
_cell_angle_alpha 90.00
_cell_angle_beta 103.4350(10)
_cell_angle_gamma 90.00
_cell_formula_units_Z 4
_cell_length_a 14.1379(9)
_cell_length_b 15.3995(10)
_cell_length_c 25.9625(16)
_cell_measurement_reflns_used 5632
_cell_measurement_temperature 293(2)
_cell_measurement_theta_max 22.20
_cell_measurement_theta_min 2.27
_cell_volume 5497.8(6)
_computing_cell_refinement SMART-NT
_computing_data_collection 'SMART-NT (Bruker, 1998)'
_computing_data_reduction 'SAINT-NT (Bruker, 1998)'
_computing_molecular_graphics 'SHELXTL-NT (Bruker, 1998)'
_computing_publication_material SHELXTL-NT
_computing_structure_refinement 'SHELXL97 (Sheldrick, 1997)'
_computing_structure_solution 'SHELXS97 (Sheldrick, 1997)'
_diffrn_ambient_temperature 293(2)
_diffrn_measured_fraction_theta_full 0.999
_diffrn_measured_fraction_theta_max 0.999
_diffrn_measurement_device_type 'Bruker APEX-II CCD area-detector'
_diffrn_measurement_method '\f and \w'
_diffrn_radiation_monochromator graphite
_diffrn_radiation_source 'fine-focus sealed tube'
_diffrn_radiation_type MoK\a
_diffrn_radiation_wavelength 0.71073
_diffrn_reflns_av_R_equivalents 0.0369
_diffrn_reflns_av_sigmaI/netI 0.0478
_diffrn_reflns_limit_h_max 12
_diffrn_reflns_limit_h_min -16
_diffrn_reflns_limit_k_max 17
_diffrn_reflns_limit_k_min -18
_diffrn_reflns_limit_l_max 30
_diffrn_reflns_limit_l_min -30
_diffrn_reflns_number 29568
_diffrn_reflns_theta_full 25.03
_diffrn_reflns_theta_max 25.03
_diffrn_reflns_theta_min 1.84
_exptl_absorpt_coefficient_mu 2.620
_exptl_absorpt_correction_T_max 1.000000
_exptl_absorpt_correction_T_min 0.780785
_exptl_absorpt_correction_type multi-scan
_exptl_absorpt_process_details '(SADABS; Sheldrick, 1996)'
_exptl_crystal_colour colorless
_exptl_crystal_density_diffrn 1.639
_exptl_crystal_density_method 'not measured'
_exptl_crystal_description block
_exptl_crystal_F_000 2688
_exptl_crystal_size_max 0.32
_exptl_crystal_size_mid 0.16
_exptl_crystal_size_min 0.10
_refine_diff_density_max 0.440
_refine_diff_density_min -0.465
_refine_ls_extinction_method none
_refine_ls_goodness_of_fit_ref 1.036
_refine_ls_hydrogen_treatment constr
_refine_ls_matrix_type full
_refine_ls_number_parameters 721
_refine_ls_number_reflns 9710
_refine_ls_number_restraints 0
_refine_ls_restrained_S_all 1.036
_refine_ls_R_factor_all 0.0426
_refine_ls_R_factor_gt 0.0270
_refine_ls_shift/su_max 0.004
_refine_ls_shift/su_mean 0.000
_refine_ls_structure_factor_coef Fsqd
_refine_ls_weighting_details 'calc w=1/[\s^2^(Fo^2^)+(0.019P)^2^] where P=(Fo^2^+2Fc^2^)/3'
_refine_ls_weighting_scheme calc
_refine_ls_wR_factor_gt 0.0551
_refine_ls_wR_factor_ref 0.0594
_reflns_number_gt 7548
_reflns_number_total 9710
_reflns_threshold_expression I>2\s(I)
_cod_data_source_file sg2045.cif
_cod_data_source_block I
_cod_depositor_comments
;
The following automatic conversions were performed:
'_symmetry_cell_setting' value 'Monoclinic' changed to 'monoclinic'
according to '/home/saulius/struct/CIF-dictionaries/cif_core.dic'
dictionary named 'cif_core.dic' version 2.4.1 from 2010-06-29.

Automatic conversion script
Id: cif_fix_enum 1527 2010-12-29 10:47:43Z saulius 

The following automatic conversions were performed:

'_symmetry_cell_setting' value 'Monoclinic' changed to 'monoclinic'
according to /home/saulius/struct/CIF-dictionaries/cif_core.dic
dictionary named 'cif_core.dic' version 2.4.1 from 2010-06-29.

Automatic conversion script
Id: cif_fix_values 1715 2011-07-08 13:25:40Z adriana 
;
_cod_original_sg_symbol_H-M 'P 21/n'
_cod_database_code 2210003
_cod_database_fobs_code 2210003

loop_
_symmetry_equiv_pos_as_xyz
'x, y, z'
'-x+1/2, y+1/2, -z+1/2'
'-x, -y, -z'
'x-1/2, -y-1/2, z-1/2'

loop_
_atom_site_type_symbol
_atom_site_label
_atom_site_fract_x
_atom_site_fract_y
_atom_site_fract_z
_atom_site_U_iso_or_equiv
_atom_site_adp_type
_atom_site_calc_flag
_atom_site_refinement_flags
_atom_site_occupancy
Tb Tb1 0.739649(13) 0.732794(10) 0.835869(7) 0.03574(6) Uani d . 1
Tb Tb2 0.743346(12) 0.709180(10) 1.003043(7) 0.03301(6) Uani d . 1
O O1 0.7408(2) 0.58817(14) 0.86144(10) 0.0495(7) Uani d . 1
O O2 0.73949(19) 0.59177(14) 0.94700(10) 0.0444(6) Uani d . 1
O O3 0.60118(19) 0.72029(15) 0.86734(11) 0.0501(7) Uani d . 1
O O4 0.58441(18) 0.71922(15) 0.94998(10) 0.0466(6) Uani d . 1
O O5 0.90167(19) 0.73182(15) 0.99428(11) 0.0494(7) Uani d . 1
O O6 0.87108(19) 0.73087(15) 0.90641(11) 0.0505(7) Uani d . 1
O O7 0.73985(19) 0.83968(14) 0.95829(10) 0.0459(6) Uani d . 1
O O8 0.73133(18) 0.87093(14) 0.87364(10) 0.0435(6) Uani d . 1
O O9 0.6599(2) 0.80590(16) 1.05323(10) 0.0476(7) Uani d . 1
O O10 0.8124(2) 0.77601(17) 1.08835(11) 0.0553(7) Uani d . 1
O O11 0.8265(2) 0.81328(15) 0.78312(10) 0.0505(7) Uani d . 1
O O12 0.8740(2) 0.67811(16) 0.79902(11) 0.0581(8) Uani d . 1
N N1 0.6461(2) 0.60795(18) 1.04913(12) 0.0419(8) Uani d . 1
N N2 0.8375(2) 0.58291(18) 1.06010(12) 0.0406(7) Uani d . 1
N N3 0.6625(3) 0.65180(18) 0.74935(12) 0.0469(8) Uani d . 1
N N4 0.6008(2) 0.81084(18) 0.76694(12) 0.0435(8) Uani d . 1
C C1 0.8360(3) 0.4473(2) 1.10452(16) 0.0558(11) Uani d . 1
H H1 0.8014 0.4058 1.1186 0.067 Uiso calc R 1
C C2 0.9329(3) 0.4359(3) 1.10760(19) 0.0708(14) Uani d . 1
H H2 0.9649 0.3864 1.1232 0.085 Uiso calc R 1
C C3 0.9823(3) 0.4993(3) 1.08717(19) 0.0736(15) Uani d . 1
H H3 1.0485 0.4937 1.0890 0.088 Uiso calc R 1
C C4 0.9318(3) 0.5712(3) 1.06391(17) 0.0584(12) Uani d . 1
H H4 0.9657 0.6138 1.0502 0.070 Uiso calc R 1
C C5 0.7889(3) 0.5212(2) 1.08020(14) 0.0384(9) Uani d . 1
C C6 0.6836(3) 0.5358(2) 1.07453(14) 0.0400(9) Uani d . 1
C C7 0.5517(3) 0.6238(3) 1.04409(16) 0.0528(11) Uani d . 1
H H7 0.5261 0.6747 1.0272 0.063 Uiso calc R 1
C C8 0.4896(3) 0.5688(3) 1.06251(18) 0.0614(12) Uani d . 1
H H8 0.4237 0.5813 1.0576 0.074 Uiso calc R 1
C C9 0.5293(4) 0.4947(3) 1.08834(19) 0.0702(14) Uani d . 1
H H9 0.4903 0.4559 1.1015 0.084 Uiso calc R 1
C C10 0.6258(3) 0.4786(2) 1.09457(18) 0.0602(12) Uani d . 1
H H10 0.6531 0.4289 1.1124 0.072 Uiso calc R 1
C C11 0.5661(3) 0.8871(2) 0.77898(17) 0.0592(12) Uani d . 1
H H11 0.5984 0.9152 0.8098 0.071 Uiso calc R 1
C C12 0.4849(4) 0.9261(3) 0.74807(19) 0.0702(13) Uani d . 1
H H12 0.4622 0.9785 0.7584 0.084 Uiso calc R 1
C C13 0.4387(4) 0.8871(3) 0.70244(19) 0.0798(15) Uani d . 1
H H13 0.3843 0.9125 0.6806 0.096 Uiso calc R 1
C C14 0.4741(4) 0.8089(3) 0.68907(18) 0.0700(13) Uani d . 1
H H14 0.4437 0.7810 0.6578 0.084 Uiso calc R 1
C C15 0.5539(3) 0.7724(2) 0.72189(15) 0.0434(9) Uani d . 1
C C16 0.5931(3) 0.6860(2) 0.71102(16) 0.0475(10) Uani d . 1
C C17 0.5582(3) 0.6434(3) 0.66353(17) 0.0654(12) Uani d . 1
H H17 0.5112 0.6693 0.6369 0.078 Uiso calc R 1
C C18 0.5938(4) 0.5625(3) 0.6562(2) 0.0758(15) Uani d . 1
H H18 0.5712 0.5328 0.6246 0.091 Uiso calc R 1
C C19 0.6625(4) 0.5265(3) 0.6959(2) 0.0704(15) Uani d . 1
H H19 0.6860 0.4710 0.6922 0.084 Uiso calc R 1
C C20 0.6966(4) 0.5734(2) 0.74138(18) 0.0639(13) Uani d . 1
H H20 0.7456 0.5495 0.7678 0.077 Uiso calc R 1
C C21 0.7363(3) 0.8197(2) 1.08802(15) 0.0418(9) Uani d . 1
C C22 0.7382(3) 0.8885(2) 1.12868(15) 0.0414(9) Uani d . 1
C C23 0.8108(3) 0.8918(3) 1.17372(17) 0.0585(11) Uani d . 1
H H23 0.8601 0.8505 1.1792 0.070 Uiso calc R 1
C C24 0.8119(4) 0.9554(3) 1.21101(19) 0.0784(15) Uani d . 1
H H24 0.8605 0.9560 1.2421 0.094 Uiso calc R 1
C C25 0.7410(5) 1.0179(3) 1.2022(2) 0.0806(16) Uani d . 1
H H25 0.7425 1.0619 1.2269 0.097 Uiso calc R 1
C C26 0.6687(4) 1.0161(3) 1.1576(2) 0.0700(14) Uani d . 1
H H26 0.6209 1.0588 1.1520 0.084 Uiso calc R 1
C C27 0.6654(3) 0.9512(2) 1.12030(16) 0.0548(11) Uani d . 1
H H27 0.6152 0.9496 1.0900 0.066 Uiso calc R 1
C C28 0.7173(2) 0.8888(2) 0.91868(14) 0.0351(9) Uani d . 1
C C29 0.6705(3) 0.9741(2) 0.92581(14) 0.0343(8) Uani d . 1
C C30 0.6334(3) 0.9877(2) 0.96974(15) 0.0483(10) Uani d . 1
H H30 0.6382 0.9443 0.9951 0.058 Uiso calc R 1
C C31 0.5894(3) 1.0654(3) 0.97618(18) 0.0632(13) Uani d . 1
H H31 0.5641 1.0740 1.0058 0.076 Uiso calc R 1
C C32 0.5827(3) 1.1297(3) 0.9395(2) 0.0665(13) Uani d . 1
H H32 0.5535 1.1822 0.9443 0.080 Uiso calc R 1
C C33 0.6188(3) 1.1170(2) 0.89572(17) 0.0577(12) Uani d . 1
H H33 0.6135 1.1608 0.8706 0.069 Uiso calc R 1
C C34 0.6632(3) 1.0393(2) 0.88852(15) 0.0440(10) Uani d . 1
H H34 0.6880 1.0310 0.8587 0.053 Uiso calc R 1
C C35 0.9168(3) 0.7571(2) 0.95080(18) 0.0425(10) Uani d . 1
C C36 0.9940(3) 0.8252(2) 0.95261(16) 0.0408(9) Uani d . 1
C C37 1.0350(3) 0.8663(3) 0.99844(18) 0.0669(13) Uani d . 1
H H37 1.0176 0.8504 1.0295 0.080 Uiso calc R 1
C C38 1.1030(4) 0.9318(3) 0.9995(2) 0.0951(18) Uani d . 1
H H38 1.1302 0.9600 1.0312 0.114 Uiso calc R 1
C C39 1.1296(4) 0.9548(3) 0.9546(2) 0.0833(16) Uani d . 1
H H39 1.1752 0.9986 0.9555 0.100 Uiso calc R 1
C C40 1.0901(3) 0.9143(3) 0.9086(2) 0.0724(15) Uani d . 1
H H40 1.1083 0.9305 0.8777 0.087 Uiso calc R 1
C C41 1.0226(3) 0.8489(3) 0.90713(17) 0.0558(11) Uani d . 1
H H41 0.9963 0.8206 0.8754 0.067 Uiso calc R 1
C C42 0.8827(3) 0.7509(2) 0.77887(15) 0.0450(10) Uani d . 1
C C43 0.9599(3) 0.7643(2) 0.74889(15) 0.0462(10) Uani d . 1
C C44 0.9784(3) 0.8457(3) 0.73185(17) 0.0648(13) Uani d . 1
H H44 0.9444 0.8935 0.7400 0.078 Uiso calc R 1
C C45 1.0484(4) 0.8561(4) 0.70235(19) 0.0835(16) Uani d . 1
H H45 1.0615 0.9109 0.6906 0.100 Uiso calc R 1
C C46 1.0983(4) 0.7841(4) 0.6907(2) 0.0859(17) Uani d . 1
H H46 1.1442 0.7905 0.6705 0.103 Uiso calc R 1
C C47 1.0807(4) 0.7042(4) 0.7085(2) 0.0812(16) Uani d . 1
H H47 1.1150 0.6562 0.7009 0.097 Uiso calc R 1
C C48 1.0123(3) 0.6943(3) 0.73772(18) 0.0618(12) Uani d . 1
H H48 1.0011 0.6396 0.7502 0.074 Uiso calc R 1
C C49 0.7460(3) 0.5528(2) 0.90558(16) 0.0378(9) Uani d . 1
C C50 0.7614(2) 0.4564(2) 0.90836(15) 0.0371(9) Uani d . 1
C C51 0.7502(3) 0.4073(2) 0.86289(17) 0.0572(11) Uani d . 1
H H51 0.7306 0.4339 0.8300 0.069 Uiso calc R 1
C C52 0.7677(4) 0.3191(3) 0.8659(2) 0.0741(14) Uani d . 1
H H52 0.7601 0.2864 0.8351 0.089 Uiso calc R 1
C C53 0.7964(4) 0.2801(3) 0.9143(2) 0.0764(15) Uani d . 1
H H53 0.8082 0.2207 0.9163 0.092 Uiso calc R 1
C C54 0.8078(4) 0.3271(3) 0.95925(19) 0.0732(14) Uani d . 1
H H54 0.8279 0.3003 0.9921 0.088 Uiso calc R 1
C C55 0.7894(3) 0.4150(2) 0.95609(17) 0.0542(11) Uani d . 1
H H55 0.7961 0.4469 0.9871 0.065 Uiso calc R 1
C C56 0.5514(3) 0.7250(2) 0.90131(15) 0.0361(9) Uani d . 1
C C57 0.4446(3) 0.7382(2) 0.88191(15) 0.0391(9) Uani d . 1
C C58 0.3876(3) 0.7594(2) 0.91676(17) 0.0486(10) Uani d . 1
H H58 0.4162 0.7663 0.9526 0.058 Uiso calc R 1
C C59 0.2880(3) 0.7704(3) 0.8984(2) 0.0610(12) Uani d . 1
H H59 0.2498 0.7845 0.9220 0.073 Uiso calc R 1
C C60 0.2460(3) 0.7603(3) 0.8455(2) 0.0692(14) Uani d . 1
H H60 0.1794 0.7688 0.8331 0.083 Uiso calc R 1
C C61 0.3018(3) 0.7380(3) 0.8109(2) 0.0674(13) Uani d . 1
H H61 0.2727 0.7292 0.7753 0.081 Uiso calc R 1
C C62 0.4013(3) 0.7284(2) 0.82877(17) 0.0504(10) Uani d . 1
H H62 0.4392 0.7152 0.8049 0.060 Uiso calc R 1

loop_
_atom_site_aniso_label
_atom_site_aniso_U_11
_atom_site_aniso_U_22
_atom_site_aniso_U_33
_atom_site_aniso_U_12
_atom_site_aniso_U_13
_atom_site_aniso_U_23
Tb1 0.04147(12) 0.03175(9) 0.03625(11) 0.00242(8) 0.01359(9) -0.00004(7)
Tb2 0.03199(11) 0.03449(9) 0.03248(11) 0.00007(7) 0.00734(8) 0.00306(7)
O1 0.071(2) 0.0362(14) 0.0445(17) -0.0006(13) 0.0190(15) 0.0026(12)
O2 0.0544(17) 0.0355(13) 0.0438(17) 0.0044(12) 0.0125(14) -0.0038(12)
O3 0.0420(17) 0.0605(17) 0.0508(18) 0.0027(13) 0.0169(14) 0.0060(13)
O4 0.0366(15) 0.0601(16) 0.0390(17) 0.0036(13) 0.0005(13) 0.0029(13)
O5 0.0381(16) 0.0534(15) 0.0577(19) -0.0026(13) 0.0131(14) 0.0178(13)
O6 0.0439(17) 0.0509(16) 0.0519(19) -0.0019(13) 0.0017(15) -0.0041(13)
O7 0.0545(17) 0.0385(14) 0.0473(17) 0.0069(12) 0.0171(14) 0.0109(12)
O8 0.0561(17) 0.0377(13) 0.0377(16) 0.0056(12) 0.0129(13) -0.0039(11)
O9 0.0489(18) 0.0538(15) 0.0408(17) 0.0036(14) 0.0116(14) -0.0056(13)
O10 0.0521(19) 0.0638(18) 0.0451(18) 0.0111(15) 0.0016(14) -0.0085(13)
O11 0.0585(18) 0.0439(15) 0.0578(19) 0.0100(14) 0.0311(15) 0.0065(13)
O12 0.066(2) 0.0451(15) 0.072(2) 0.0110(14) 0.0349(17) 0.0049(14)
N1 0.0357(19) 0.0457(18) 0.046(2) -0.0027(15) 0.0125(16) 0.0065(15)
N2 0.0327(19) 0.0461(18) 0.042(2) -0.0006(15) 0.0059(15) 0.0077(14)
N3 0.068(2) 0.0340(17) 0.043(2) -0.0009(16) 0.0207(19) -0.0028(15)
N4 0.052(2) 0.0394(17) 0.038(2) -0.0001(15) 0.0074(16) -0.0003(14)
C1 0.058(3) 0.044(2) 0.063(3) 0.002(2) 0.009(2) 0.015(2)
C2 0.062(3) 0.059(3) 0.090(4) 0.022(2) 0.015(3) 0.028(3)
C3 0.043(3) 0.075(3) 0.102(4) 0.014(2) 0.015(3) 0.035(3)
C4 0.038(3) 0.064(3) 0.072(3) 0.002(2) 0.011(2) 0.023(2)
C5 0.038(2) 0.038(2) 0.037(2) -0.0048(17) 0.0052(18) 0.0006(16)
C6 0.048(3) 0.034(2) 0.039(2) -0.0065(18) 0.012(2) 0.0015(16)
C7 0.043(3) 0.060(3) 0.058(3) 0.005(2) 0.015(2) 0.011(2)
C8 0.042(3) 0.074(3) 0.075(3) -0.009(2) 0.029(2) -0.003(3)
C9 0.066(3) 0.057(3) 0.098(4) -0.016(3) 0.040(3) 0.006(3)
C10 0.058(3) 0.042(2) 0.086(4) -0.006(2) 0.027(3) 0.009(2)
C11 0.075(3) 0.046(2) 0.048(3) 0.015(2) -0.004(2) -0.004(2)
C12 0.084(4) 0.049(3) 0.069(4) 0.015(3) 0.002(3) 0.004(2)
C13 0.093(4) 0.068(3) 0.060(3) 0.012(3) -0.020(3) 0.007(3)
C14 0.092(4) 0.063(3) 0.043(3) -0.007(3) -0.009(3) 0.000(2)
C15 0.052(3) 0.046(2) 0.031(2) -0.006(2) 0.0063(19) 0.0011(18)
C16 0.060(3) 0.044(2) 0.044(3) -0.016(2) 0.023(2) -0.0068(19)
C17 0.073(3) 0.075(3) 0.049(3) -0.014(3) 0.015(2) -0.017(2)
C18 0.084(4) 0.083(4) 0.067(4) -0.030(3) 0.031(3) -0.040(3)
C19 0.106(4) 0.046(3) 0.077(4) -0.019(3) 0.057(4) -0.018(2)
C20 0.099(4) 0.043(2) 0.060(3) 0.000(2) 0.040(3) -0.010(2)
C21 0.053(3) 0.041(2) 0.034(2) 0.001(2) 0.016(2) 0.0062(17)
C22 0.051(3) 0.041(2) 0.036(2) -0.0056(19) 0.017(2) 0.0033(17)
C23 0.062(3) 0.062(3) 0.050(3) -0.007(2) 0.010(2) -0.011(2)
C24 0.086(4) 0.085(4) 0.059(3) -0.020(3) 0.005(3) -0.027(3)
C25 0.122(5) 0.053(3) 0.069(4) -0.015(3) 0.027(4) -0.025(3)
C26 0.093(4) 0.053(3) 0.070(4) 0.006(3) 0.031(3) -0.006(2)
C27 0.073(3) 0.050(2) 0.045(3) -0.002(2) 0.023(2) 0.003(2)
C28 0.032(2) 0.0313(19) 0.041(2) -0.0048(16) 0.0057(19) -0.0018(17)
C29 0.033(2) 0.0308(18) 0.038(2) -0.0036(15) 0.0061(18) -0.0055(15)
C30 0.057(3) 0.045(2) 0.047(3) 0.007(2) 0.019(2) 0.0022(18)
C31 0.076(3) 0.058(3) 0.064(3) 0.011(2) 0.032(3) -0.009(2)
C32 0.070(3) 0.041(2) 0.090(4) 0.014(2) 0.022(3) -0.010(2)
C33 0.068(3) 0.037(2) 0.065(3) 0.011(2) 0.010(3) 0.015(2)
C34 0.052(3) 0.037(2) 0.042(2) -0.0012(18) 0.009(2) -0.0004(17)
C35 0.032(2) 0.037(2) 0.060(3) 0.0080(17) 0.012(2) 0.011(2)
C36 0.034(2) 0.038(2) 0.050(3) 0.0022(17) 0.008(2) 0.0086(18)
C37 0.062(3) 0.078(3) 0.059(3) -0.024(3) 0.011(3) 0.010(3)
C38 0.090(4) 0.105(4) 0.082(4) -0.052(4) 0.004(3) 0.001(3)
C39 0.056(3) 0.080(3) 0.109(5) -0.026(3) 0.009(3) 0.028(3)
C40 0.055(3) 0.079(3) 0.091(4) 0.001(3) 0.033(3) 0.039(3)
C41 0.050(3) 0.064(3) 0.055(3) -0.002(2) 0.016(2) 0.011(2)
C42 0.053(3) 0.048(2) 0.036(2) 0.003(2) 0.014(2) -0.0005(18)
C43 0.043(2) 0.061(2) 0.036(2) 0.002(2) 0.0116(19) -0.0049(19)
C44 0.067(3) 0.074(3) 0.061(3) 0.002(3) 0.031(3) 0.012(2)
C45 0.076(4) 0.115(4) 0.065(4) -0.020(3) 0.025(3) 0.019(3)
C46 0.058(3) 0.145(5) 0.061(4) -0.007(4) 0.026(3) -0.010(4)
C47 0.057(3) 0.119(4) 0.077(4) -0.005(3) 0.033(3) -0.036(3)
C48 0.053(3) 0.074(3) 0.062(3) -0.004(2) 0.022(2) -0.019(2)
C49 0.032(2) 0.0330(19) 0.050(3) -0.0045(16) 0.0120(19) -0.0008(18)
C50 0.029(2) 0.0350(19) 0.049(3) -0.0026(16) 0.0113(18) -0.0016(18)
C51 0.067(3) 0.043(2) 0.057(3) 0.005(2) 0.006(2) 0.001(2)
C52 0.099(4) 0.041(3) 0.080(4) 0.002(3) 0.015(3) -0.019(2)
C53 0.094(4) 0.033(2) 0.101(5) 0.009(2) 0.021(3) 0.000(3)
C54 0.104(4) 0.044(3) 0.069(4) 0.012(3) 0.015(3) 0.015(2)
C55 0.067(3) 0.042(2) 0.055(3) 0.004(2) 0.015(2) -0.0009(19)
C56 0.035(2) 0.0304(18) 0.043(3) 0.0003(16) 0.0090(19) 0.0028(16)
C57 0.038(2) 0.0336(19) 0.044(2) -0.0006(17) 0.0074(19) 0.0046(17)
C58 0.046(3) 0.047(2) 0.053(3) 0.005(2) 0.013(2) 0.0032(19)
C59 0.040(3) 0.063(3) 0.082(4) 0.007(2) 0.020(3) 0.010(2)
C60 0.035(3) 0.058(3) 0.106(5) 0.007(2) -0.001(3) 0.017(3)
C61 0.048(3) 0.080(3) 0.063(3) -0.003(3) -0.011(3) 0.005(3)
C62 0.049(3) 0.054(2) 0.047(3) -0.003(2) 0.007(2) 0.001(2)

loop_
_atom_type_symbol
_atom_type_description
_atom_type_scat_dispersion_real
_atom_type_scat_dispersion_imag
_atom_type_scat_source
C C 0.0033 0.0016 'International Tables Vol C Tables 4.2.6.8 and 6.1.1.4'
H H 0.0000 0.0000 'International Tables Vol C Tables 4.2.6.8 and 6.1.1.4'
N N 0.0061 0.0033 'International Tables Vol C Tables 4.2.6.8 and 6.1.1.4'
O O 0.0106 0.0060 'International Tables Vol C Tables 4.2.6.8 and 6.1.1.4'
Tb Tb -0.1723 4.1537 'International Tables Vol C Tables 4.2.6.8 and 6.1.1.4'

loop_
_geom_angle_atom_site_label_1
_geom_angle_atom_site_label_2
_geom_angle_atom_site_label_3
_geom_angle
O6 Tb1 O3 108.36(10)
O6 Tb1 O1 78.94(9)
O3 Tb1 O1 76.59(9)
O6 Tb1 O8 77.77(9)
O3 Tb1 O8 78.39(8)
O1 Tb1 O8 138.09(9)
O6 Tb1 O11 92.05(10)
O3 Tb1 O11 147.30(9)
O1 Tb1 O11 133.73(8)
O8 Tb1 O11 81.49(8)
O6 Tb1 O12 75.55(10)
O3 Tb1 O12 154.99(9)
O1 Tb1 O12 80.12(9)
O8 Tb1 O12 125.97(9)
O11 Tb1 O12 53.81(8)
O6 Tb1 N3 142.36(10)
O3 Tb1 N3 92.66(10)
O1 Tb1 N3 76.04(9)
O8 Tb1 N3 138.33(9)
O11 Tb1 N3 85.48(9)
O12 Tb1 N3 72.82(10)
O6 Tb1 N4 153.30(9)
O3 Tb1 N4 73.53(9)
O1 Tb1 N4 126.11(10)
O8 Tb1 N4 76.60(9)
O11 Tb1 N4 76.91(9)
O12 Tb1 N4 114.46(9)
N3 Tb1 N4 61.91(10)
O6 Tb1 C42 82.62(11)
O3 Tb1 C42 169.00(11)
O1 Tb1 C42 106.86(10)
O8 Tb1 C42 104.10(10)
O11 Tb1 C42 27.03(9)
O12 Tb1 C42 26.79(9)
N3 Tb1 C42 78.33(10)
N4 Tb1 C42 96.46(11)
O2 Tb2 O7 111.59(9)
O2 Tb2 O5 86.46(9)
O7 Tb2 O5 74.34(8)
O2 Tb2 O4 78.65(9)
O7 Tb2 O4 75.10(9)
O5 Tb2 O4 137.92(9)
O2 Tb2 O10 148.14(9)
O7 Tb2 O10 92.69(9)
O5 Tb2 O10 80.43(10)
O4 Tb2 O10 129.24(9)
O2 Tb2 O9 149.79(9)
O7 Tb2 O9 77.46(8)
O5 Tb2 O9 123.56(9)
O4 Tb2 O9 76.07(9)
O10 Tb2 O9 53.17(9)
O2 Tb2 N1 83.16(9)
O7 Tb2 N1 144.49(9)
O5 Tb2 N1 140.53(9)
O4 Tb2 N1 76.68(9)
O10 Tb2 N1 88.72(9)
O9 Tb2 N1 75.17(9)
O2 Tb2 N2 73.11(9)
O7 Tb2 N2 151.46(9)
O5 Tb2 N2 78.00(9)
O4 Tb2 N2 132.25(9)
O10 Tb2 N2 75.80(9)
O9 Tb2 N2 113.27(9)
N1 Tb2 N2 62.54(9)
O2 Tb2 C21 165.57(9)
O7 Tb2 C21 82.39(9)
O5 Tb2 C21 101.33(11)
O4 Tb2 C21 102.54(11)
O10 Tb2 C21 26.80(10)
O9 Tb2 C21 26.54(10)
N1 Tb2 C21 83.15(10)
N2 Tb2 C21 96.44(10)
C49 O1 Tb1 132.2(2)
C49 O2 Tb2 156.7(2)
C56 O3 Tb1 155.6(3)
C56 O4 Tb2 133.0(2)
C35 O5 Tb2 120.1(3)
C35 O6 Tb1 152.2(2)
C28 O7 Tb2 154.8(2)
C28 O8 Tb1 128.1(2)
C21 O9 Tb2 92.6(2)
C21 O10 Tb2 93.3(2)
C42 O11 Tb1 94.2(2)
C42 O12 Tb1 90.9(2)
C7 N1 C6 118.2(3)
C7 N1 Tb2 118.6(2)
C6 N1 Tb2 122.9(2)
C4 N2 C5 118.0(3)
C4 N2 Tb2 120.9(2)
C5 N2 Tb2 120.4(2)
C20 N3 C16 118.2(4)
C20 N3 Tb1 118.6(3)
C16 N3 Tb1 123.2(2)
C11 N4 C15 117.2(4)
C11 N4 Tb1 120.0(3)
C15 N4 Tb1 122.2(2)
C2 C1 C5 119.9(4)
C2 C1 H1 120.1
C5 C1 H1 120.1
C1 C2 C3 118.7(4)
C1 C2 H2 120.7
C3 C2 H2 120.7
C2 C3 C4 118.7(4)
C2 C3 H3 120.6
C4 C3 H3 120.6
N2 C4 C3 123.4(4)
N2 C4 H4 118.3
C3 C4 H4 118.3
N2 C5 C1 121.3(3)
N2 C5 C6 116.6(3)
C1 C5 C6 122.2(3)
N1 C6 C10 120.9(4)
N1 C6 C5 116.7(3)
C10 C6 C5 122.4(3)
N1 C7 C8 123.8(4)
N1 C7 H7 118.1
C8 C7 H7 118.1
C9 C8 C7 117.2(4)
C9 C8 H8 121.4
C7 C8 H8 121.4
C10 C9 C8 119.7(4)
C10 C9 H9 120.2
C8 C9 H9 120.2
C9 C10 C6 120.2(4)
C9 C10 H10 119.9
C6 C10 H10 119.9
N4 C11 C12 123.3(4)
N4 C11 H11 118.4
C12 C11 H11 118.4
C13 C12 C11 119.0(4)
C13 C12 H12 120.5
C11 C12 H12 120.5
C12 C13 C14 118.6(5)
C12 C13 H13 120.7
C14 C13 H13 120.7
C15 C14 C13 119.8(4)
C15 C14 H14 120.1
C13 C14 H14 120.1
N4 C15 C14 122.1(4)
N4 C15 C16 115.4(4)
C14 C15 C16 122.5(4)
N3 C16 C17 121.7(4)
N3 C16 C15 116.9(3)
C17 C16 C15 121.4(4)
C18 C17 C16 119.2(5)
C18 C17 H17 120.4
C16 C17 H17 120.4
C19 C18 C17 119.1(5)
C19 C18 H18 120.4
C17 C18 H18 120.4
C18 C19 C20 118.9(4)
C18 C19 H19 120.5
C20 C19 H19 120.5
N3 C20 C19 122.8(5)
N3 C20 H20 118.6
C19 C20 H20 118.6
O9 C21 O10 120.2(3)
O9 C21 C22 120.0(4)
O10 C21 C22 119.8(4)
O9 C21 Tb2 60.88(19)
O10 C21 Tb2 59.88(19)
C22 C21 Tb2 171.6(2)
C23 C22 C27 119.3(4)
C23 C22 C21 121.3(4)
C27 C22 C21 119.4(4)
C22 C23 C24 120.9(4)
C22 C23 H23 119.6
C24 C23 H23 119.6
C25 C24 C23 119.6(5)
C25 C24 H24 120.2
C23 C24 H24 120.2
C26 C25 C24 120.4(4)
C26 C25 H25 119.8
C24 C25 H25 119.8
C25 C26 C27 120.5(5)
C25 C26 H26 119.7
C27 C26 H26 119.7
C26 C27 C22 119.3(4)
C26 C27 H27 120.4
C22 C27 H27 120.4
O7 C28 O8 124.3(3)
O7 C28 C29 117.4(3)
O8 C28 C29 118.3(3)
C30 C29 C34 119.3(3)
C30 C29 C28 119.9(3)
C34 C29 C28 120.8(3)
C31 C30 C29 120.2(4)
C31 C30 H30 119.9
C29 C30 H30 119.9
C32 C31 C30 120.5(4)
C32 C31 H31 119.8
C30 C31 H31 119.8
C31 C32 C33 120.0(4)
C31 C32 H32 120.0
C33 C32 H32 120.0
C32 C33 C34 120.4(4)
C32 C33 H33 119.8
C34 C33 H33 119.8
C29 C34 C33 119.7(4)
C29 C34 H34 120.1
C33 C34 H34 120.1
O6 C35 O5 124.6(4)
O6 C35 C36 118.0(3)
O5 C35 C36 117.4(4)
C37 C36 C41 118.5(4)
C37 C36 C35 120.8(4)
C41 C36 C35 120.7(4)
C36 C37 C38 120.7(4)
C36 C37 H37 119.6
C38 C37 H37 119.6
C39 C38 C37 120.1(5)
C39 C38 H38 119.9
C37 C38 H38 119.9
C40 C39 C38 120.1(5)
C40 C39 H39 119.9
C38 C39 H39 119.9
C39 C40 C41 120.1(4)
C39 C40 H40 119.9
C41 C40 H40 119.9
C40 C41 C36 120.4(4)
C40 C41 H41 119.8
C36 C41 H41 119.8
O12 C42 O11 121.1(3)
O12 C42 C43 119.7(3)
O11 C42 C43 119.3(3)
O12 C42 Tb1 62.30(19)
O11 C42 Tb1 58.81(18)
C43 C42 Tb1 177.7(3)
C44 C43 C48 119.6(4)
C44 C43 C42 120.7(3)
C48 C43 C42 119.7(4)
C43 C44 C45 119.6(4)
C43 C44 H44 120.2
C45 C44 H44 120.2
C46 C45 C44 119.4(5)
C46 C45 H45 120.3
C44 C45 H45 120.3
C47 C46 C45 120.5(5)
C47 C46 H46 119.7
C45 C46 H46 119.7
C46 C47 C48 119.9(5)
C46 C47 H47 120.0
C48 C47 H47 120.0
C47 C48 C43 121.0(5)
C47 C48 H48 119.5
C43 C48 H48 119.5
O2 C49 O1 125.1(3)
O2 C49 C50 118.1(3)
O1 C49 C50 116.8(3)
C55 C50 C51 118.1(3)
C55 C50 C49 120.9(3)
C51 C50 C49 121.0(3)
C52 C51 C50 120.5(4)
C52 C51 H51 119.7
C50 C51 H51 119.7
C53 C52 C51 119.7(4)
C53 C52 H52 120.2
C51 C52 H52 120.2
C54 C53 C52 120.7(4)
C54 C53 H53 119.7
C52 C53 H53 119.7
C53 C54 C55 119.5(4)
C53 C54 H54 120.3
C55 C54 H54 120.3
C50 C55 C54 121.5(4)
C50 C55 H55 119.2
C54 C55 H55 119.2
O4 C56 O3 124.9(4)
O4 C56 C57 117.7(3)
O3 C56 C57 117.5(4)
C62 C57 C58 119.3(4)
C62 C57 C56 120.1(3)
C58 C57 C56 120.6(4)
C57 C58 C59 120.2(4)
C57 C58 H58 119.9
C59 C58 H58 119.9
C60 C59 C58 119.9(4)
C60 C59 H59 120.1
C58 C59 H59 120.1
C61 C60 C59 120.2(4)
C61 C60 H60 119.9
C59 C60 H60 119.9
C60 C61 C62 120.2(5)
C60 C61 H61 119.9
C62 C61 H61 119.9
C57 C62 C61 120.2(4)
C57 C62 H62 119.9
C61 C62 H62 119.9

loop_
_geom_bond_atom_site_label_1
_geom_bond_atom_site_label_2
_geom_bond_distance
Tb1 O6 2.286(3)
Tb1 O3 2.298(2)
Tb1 O1 2.323(2)
Tb1 O8 2.357(2)
Tb1 O11 2.387(2)
Tb1 O12 2.465(2)
Tb1 N3 2.579(3)
Tb1 N4 2.621(3)
Tb1 C42 2.783(4)
Tb2 O2 2.314(2)
Tb2 O7 2.316(2)
Tb2 O5 2.328(2)
Tb2 O4 2.352(3)
Tb2 O10 2.432(3)
Tb2 O9 2.454(2)
Tb2 N1 2.552(3)
Tb2 N2 2.614(3)
Tb2 C21 2.807(4)
O1 C49 1.256(4)
O2 C49 1.254(4)
O3 C56 1.252(4)
O4 C56 1.244(4)
O5 C35 1.258(4)
O6 C35 1.250(5)
O7 C28 1.256(4)
O8 C28 1.261(4)
O9 C21 1.255(5)
O10 C21 1.268(4)
O11 C42 1.268(4)
O12 C42 1.255(4)
N1 C7 1.334(4)
N1 C6 1.338(4)
N2 C4 1.326(5)
N2 C5 1.347(4)
N3 C20 1.333(4)
N3 C16 1.334(5)
N4 C11 1.338(4)
N4 C15 1.341(5)
C1 C2 1.366(5)
C1 C5 1.394(5)
C1 H1 0.9300
C2 C3 1.376(5)
C2 H2 0.9300
C3 C4 1.379(5)
C3 H3 0.9300
C4 H4 0.9300
C5 C6 1.478(5)
C6 C10 1.382(5)
C7 C8 1.383(5)
C7 H7 0.9300
C8 C9 1.375(6)
C8 H8 0.9300
C9 C10 1.359(6)
C9 H9 0.9300
C10 H10 0.9300
C11 C12 1.376(6)
C11 H11 0.9300
C12 C13 1.353(6)
C12 H12 0.9300
C13 C14 1.380(6)
C13 H13 0.9300
C14 C15 1.367(6)
C14 H14 0.9300
C15 C16 1.492(5)
C16 C17 1.382(5)
C17 C18 1.374(6)
C17 H17 0.9300
C18 C19 1.358(7)
C18 H18 0.9300
C19 C20 1.374(6)
C19 H19 0.9300
C20 H20 0.9300
C21 C22 1.491(5)
C22 C23 1.366(5)
C22 C27 1.391(5)
C23 C24 1.374(5)
C23 H23 0.9300
C24 C25 1.370(7)
C24 H24 0.9300
C25 C26 1.355(7)
C25 H25 0.9300
C26 C27 1.385(5)
C26 H26 0.9300
C27 H27 0.9300
C28 C29 1.502(4)
C29 C30 1.377(4)
C29 C34 1.382(5)
C30 C31 1.376(5)
C30 H30 0.9300
C31 C32 1.362(6)
C31 H31 0.9300
C32 C33 1.363(5)
C32 H32 0.9300
C33 C34 1.383(5)
C33 H33 0.9300
C34 H34 0.9300
C35 C36 1.506(5)
C36 C37 1.353(5)
C36 C41 1.383(5)
C37 C38 1.389(6)
C37 H37 0.9300
C38 C39 1.353(7)
C38 H38 0.9300
C39 C40 1.349(7)
C39 H39 0.9300
C40 C41 1.383(6)
C40 H40 0.9300
C41 H41 0.9300
C42 C43 1.495(5)
C43 C44 1.374(5)
C43 C48 1.376(5)
C44 C45 1.395(6)
C44 H44 0.9300
C45 C46 1.385(6)
C45 H45 0.9300
C46 C47 1.358(7)
C46 H46 0.9300
C47 C48 1.368(6)
C47 H47 0.9300
C48 H48 0.9300
C49 C50 1.499(5)
C50 C55 1.368(5)
C50 C51 1.380(5)
C51 C52 1.379(5)
C51 H51 0.9300
C52 C53 1.367(6)
C52 H52 0.9300
C53 C54 1.350(6)
C53 H53 0.9300
C54 C55 1.377(5)
C54 H54 0.9300
C55 H55 0.9300
C56 C57 1.491(5)
C57 C62 1.381(5)
C57 C58 1.383(5)
C58 C59 1.388(6)
C58 H58 0.9300
C59 C60 1.374(6)
C59 H59 0.9300
C60 C61 1.369(6)
C60 H60 0.9300
C61 C62 1.383(6)
C61 H61 0.9300
C62 H62 0.9300

loop_
_geom_torsion_atom_site_label_1
_geom_torsion_atom_site_label_2
_geom_torsion_atom_site_label_3
_geom_torsion_atom_site_label_4
_geom_torsion
O6 Tb1 O1 C49 49.5(3)
O3 Tb1 O1 C49 -62.6(3)
O8 Tb1 O1 C49 -7.7(4)
O11 Tb1 O1 C49 131.7(3)
O12 Tb1 O1 C49 126.6(3)
N3 Tb1 O1 C49 -158.8(3)
N4 Tb1 O1 C49 -120.3(3)
C42 Tb1 O1 C49 128.2(3)
O7 Tb2 O2 C49 15.3(7)
O5 Tb2 O2 C49 -56.3(6)
O4 Tb2 O2 C49 84.1(6)
O10 Tb2 O2 C49 -121.8(6)
O9 Tb2 O2 C49 117.8(6)
N1 Tb2 O2 C49 161.8(6)
N2 Tb2 O2 C49 -134.8(6)
C21 Tb2 O2 C49 -179.6(6)
O6 Tb1 O3 C56 21.4(6)
O1 Tb1 O3 C56 94.7(5)
O8 Tb1 O3 C56 -51.4(5)
O11 Tb1 O3 C56 -104.5(5)
O12 Tb1 O3 C56 116.6(5)
N3 Tb1 O3 C56 169.7(5)
N4 Tb1 O3 C56 -130.7(5)
C42 Tb1 O3 C56 -155.6(6)
O2 Tb2 O4 C56 -56.4(3)
O7 Tb2 O4 C56 59.8(3)
O5 Tb2 O4 C56 15.2(4)
O10 Tb2 O4 C56 140.9(3)
O9 Tb2 O4 C56 140.3(3)
N1 Tb2 O4 C56 -141.9(3)
N2 Tb2 O4 C56 -110.8(3)
C21 Tb2 O4 C56 138.3(3)
O2 Tb2 O5 C35 69.1(3)
O7 Tb2 O5 C35 -44.5(3)
O4 Tb2 O5 C35 0.4(3)
O10 Tb2 O5 C35 -140.0(3)
O9 Tb2 O5 C35 -107.3(3)
N1 Tb2 O5 C35 143.9(2)
N2 Tb2 O5 C35 142.6(3)
C21 Tb2 O5 C35 -123.1(3)
O3 Tb1 O6 C35 -51.0(5)
O1 Tb1 O6 C35 -122.8(5)
O8 Tb1 O6 C35 22.2(5)
O11 Tb1 O6 C35 103.0(5)
O12 Tb1 O6 C35 154.7(5)
N3 Tb1 O6 C35 -171.7(5)
N4 Tb1 O6 C35 38.7(6)
C42 Tb1 O6 C35 128.4(5)
O2 Tb2 O7 C28 30.4(5)
O5 Tb2 O7 C28 110.1(5)
O4 Tb2 O7 C28 -40.6(5)
O10 Tb2 O7 C28 -170.6(5)
O9 Tb2 O7 C28 -119.3(5)
N1 Tb2 O7 C28 -79.1(5)
N2 Tb2 O7 C28 124.7(5)
C21 Tb2 O7 C28 -145.8(5)
O6 Tb1 O8 C28 -64.1(3)
O3 Tb1 O8 C28 47.8(3)
O1 Tb1 O8 C28 -6.5(4)
O11 Tb1 O8 C28 -158.1(3)
O12 Tb1 O8 C28 -125.9(3)
N3 Tb1 O8 C28 128.6(3)
N4 Tb1 O8 C28 123.4(3)
C42 Tb1 O8 C28 -143.2(3)
O2 Tb2 O9 C21 150.3(2)
O7 Tb2 O9 C21 -98.1(2)
O5 Tb2 O9 C21 -36.8(2)
O4 Tb2 O9 C21 -175.7(2)
O10 Tb2 O9 C21 5.0(2)
N1 Tb2 O9 C21 104.7(2)
N2 Tb2 O9 C21 54.0(2)
O2 Tb2 O10 C21 -152.1(2)
O7 Tb2 O10 C21 67.2(2)
O5 Tb2 O10 C21 140.8(2)
O4 Tb2 O10 C21 -5.7(3)
O9 Tb2 O10 C21 -4.9(2)
N1 Tb2 O10 C21 -77.3(2)
N2 Tb2 O10 C21 -139.2(2)
O6 Tb1 O11 C42 69.3(2)
O3 Tb1 O11 C42 -160.9(2)
O1 Tb1 O11 C42 -7.3(3)
O8 Tb1 O11 C42 146.6(2)
O12 Tb1 O11 C42 -1.1(2)
N3 Tb1 O11 C42 -73.0(2)
N4 Tb1 O11 C42 -135.2(2)
O6 Tb1 O12 C42 -102.5(2)
O3 Tb1 O12 C42 155.0(3)
O1 Tb1 O12 C42 176.5(3)
O8 Tb1 O12 C42 -39.7(3)
O11 Tb1 O12 C42 1.1(2)
N3 Tb1 O12 C42 98.2(2)
N4 Tb1 O12 C42 51.2(3)
O2 Tb2 N1 C7 -107.4(3)
O7 Tb2 N1 C7 10.6(4)
O5 Tb2 N1 C7 176.6(3)
O4 Tb2 N1 C7 -27.5(3)
O10 Tb2 N1 C7 103.4(3)
O9 Tb2 N1 C7 51.3(3)
N2 Tb2 N1 C7 178.1(3)
C21 Tb2 N1 C7 77.1(3)
O2 Tb2 N1 C6 67.0(3)
O7 Tb2 N1 C6 -175.0(2)
O5 Tb2 N1 C6 -8.9(4)
O4 Tb2 N1 C6 146.9(3)
O10 Tb2 N1 C6 -82.2(3)
O9 Tb2 N1 C6 -134.3(3)
N2 Tb2 N1 C6 -7.5(3)
C21 Tb2 N1 C6 -108.5(3)
O2 Tb2 N2 C4 87.7(3)
O7 Tb2 N2 C4 -16.6(4)
O5 Tb2 N2 C4 -2.2(3)
O4 Tb2 N2 C4 144.1(3)
O10 Tb2 N2 C4 -85.3(3)
O9 Tb2 N2 C4 -123.8(3)
N1 Tb2 N2 C4 178.7(3)
C21 Tb2 N2 C4 -102.5(3)
O2 Tb2 N2 C5 -83.0(3)
O7 Tb2 N2 C5 172.7(2)
O5 Tb2 N2 C5 -172.9(3)
O4 Tb2 N2 C5 -26.6(3)
O10 Tb2 N2 C5 104.0(3)
O9 Tb2 N2 C5 65.5(3)
N1 Tb2 N2 C5 8.0(2)
C21 Tb2 N2 C5 86.8(3)
O6 Tb1 N3 C20 13.4(3)
O3 Tb1 N3 C20 -111.8(3)
O1 Tb1 N3 C20 -36.3(3)
O8 Tb1 N3 C20 172.8(2)
O11 Tb1 N3 C20 100.9(3)
O12 Tb1 N3 C20 47.5(3)
N4 Tb1 N3 C20 178.5(3)
C42 Tb1 N3 C20 74.6(3)
O6 Tb1 N3 C16 -163.4(2)
O3 Tb1 N3 C16 71.3(3)
O1 Tb1 N3 C16 146.8(3)
O8 Tb1 N3 C16 -4.1(3)
O11 Tb1 N3 C16 -75.9(3)
O12 Tb1 N3 C16 -129.4(3)
N4 Tb1 N3 C16 1.6(3)
C42 Tb1 N3 C16 -102.3(3)
O6 Tb1 N4 C11 -26.3(4)
O3 Tb1 N4 C11 72.0(3)
O1 Tb1 N4 C11 131.0(3)
O8 Tb1 N4 C11 -9.7(3)
O11 Tb1 N4 C11 -93.9(3)
O12 Tb1 N4 C11 -133.4(3)
N3 Tb1 N4 C11 174.3(3)
C42 Tb1 N4 C11 -112.7(3)
O6 Tb1 N4 C15 162.2(2)
O3 Tb1 N4 C15 -99.6(3)
O1 Tb1 N4 C15 -40.6(3)
O8 Tb1 N4 C15 178.8(3)
O11 Tb1 N4 C15 94.6(3)
O12 Tb1 N4 C15 55.1(3)
N3 Tb1 N4 C15 2.7(3)
C42 Tb1 N4 C15 75.8(3)
C5 C1 C2 C3 1.1(7)
C1 C2 C3 C4 -0.7(8)
C5 N2 C4 C3 0.2(6)
Tb2 N2 C4 C3 -170.7(4)
C2 C3 C4 N2 0.0(8)
C4 N2 C5 C1 0.2(5)
Tb2 N2 C5 C1 171.2(3)
C4 N2 C5 C6 -179.1(3)
Tb2 N2 C5 C6 -8.1(4)
C2 C1 C5 N2 -0.9(6)
C2 C1 C5 C6 178.4(4)
C7 N1 C6 C10 0.6(5)
Tb2 N1 C6 C10 -173.8(3)
C7 N1 C6 C5 -178.9(3)
Tb2 N1 C6 C5 6.7(4)
N2 C5 C6 N1 1.2(5)
C1 C5 C6 N1 -178.1(3)
N2 C5 C6 C10 -178.3(3)
C1 C5 C6 C10 2.3(6)
C6 N1 C7 C8 -1.6(6)
Tb2 N1 C7 C8 173.1(3)
N1 C7 C8 C9 1.4(7)
C7 C8 C9 C10 -0.1(7)
C8 C9 C10 C6 -0.8(7)
N1 C6 C10 C9 0.5(6)
C5 C6 C10 C9 -180.0(4)
C15 N4 C11 C12 1.1(6)
Tb1 N4 C11 C12 -170.9(3)
N4 C11 C12 C13 -1.7(7)
C11 C12 C13 C14 0.9(8)
C12 C13 C14 C15 0.3(7)
C11 N4 C15 C14 0.2(6)
Tb1 N4 C15 C14 172.0(3)
C11 N4 C15 C16 -177.9(3)
Tb1 N4 C15 C16 -6.1(4)
C13 C14 C15 N4 -0.9(7)
C13 C14 C15 C16 177.1(4)
C20 N3 C16 C17 -1.7(6)
Tb1 N3 C16 C17 175.2(3)
C20 N3 C16 C15 177.9(3)
Tb1 N3 C16 C15 -5.2(4)
N4 C15 C16 N3 7.2(5)
C14 C15 C16 N3 -170.9(4)
N4 C15 C16 C17 -173.2(3)
C14 C15 C16 C17 8.7(6)
N3 C16 C17 C18 2.1(6)
C15 C16 C17 C18 -177.4(4)
C16 C17 C18 C19 -0.1(7)
C17 C18 C19 C20 -2.2(7)
C16 N3 C20 C19 -0.7(6)
Tb1 N3 C20 C19 -177.8(3)
C18 C19 C20 N3 2.7(7)
Tb2 O9 C21 O10 -8.8(4)
Tb2 O9 C21 C22 170.4(3)
Tb2 O10 C21 O9 8.9(4)
Tb2 O10 C21 C22 -170.3(3)
O2 Tb2 C21 O9 -88.9(5)
O7 Tb2 C21 O9 77.1(2)
O5 Tb2 C21 O9 149.4(2)
O4 Tb2 C21 O9 4.3(2)
O10 Tb2 C21 O9 -171.2(4)
N1 Tb2 C21 O9 -70.3(2)
N2 Tb2 C21 O9 -131.6(2)
O2 Tb2 C21 O10 82.3(5)
O7 Tb2 C21 O10 -111.7(2)
O5 Tb2 C21 O10 -39.4(2)
O4 Tb2 C21 O10 175.5(2)
O9 Tb2 C21 O10 171.2(4)
N1 Tb2 C21 O10 100.8(2)
N2 Tb2 C21 O10 39.6(2)
O2 Tb2 C21 C22 172.6(18)
O7 Tb2 C21 C22 -21(2)
O5 Tb2 C21 C22 51(2)
O4 Tb2 C21 C22 -94(2)
O10 Tb2 C21 C22 90(2)
O9 Tb2 C21 C22 -99(2)
N1 Tb2 C21 C22 -169(2)
N2 Tb2 C21 C22 130(2)
O9 C21 C22 C23 164.4(4)
O10 C21 C22 C23 -16.4(5)
Tb2 C21 C22 C23 -102(2)
O9 C21 C22 C27 -16.5(5)
O10 C21 C22 C27 162.7(3)
Tb2 C21 C22 C27 77(2)
C27 C22 C23 C24 0.9(6)
C21 C22 C23 C24 -180.0(4)
C22 C23 C24 C25 -2.0(7)
C23 C24 C25 C26 1.6(8)
C24 C25 C26 C27 0.0(8)
C25 C26 C27 C22 -1.1(6)
C23 C22 C27 C26 0.6(6)
C21 C22 C27 C26 -178.5(3)
Tb2 O7 C28 O8 -50.7(7)
Tb2 O7 C28 C29 129.2(4)
Tb1 O8 C28 O7 27.4(5)
Tb1 O8 C28 C29 -152.5(2)
O7 C28 C29 C30 -15.0(5)
O8 C28 C29 C30 164.9(3)
O7 C28 C29 C34 165.5(3)
O8 C28 C29 C34 -14.6(5)
C34 C29 C30 C31 0.2(6)
C28 C29 C30 C31 -179.3(4)
C29 C30 C31 C32 -0.5(7)
C30 C31 C32 C33 0.7(7)
C31 C32 C33 C34 -0.6(7)
C30 C29 C34 C33 -0.1(6)
C28 C29 C34 C33 179.3(3)
C32 C33 C34 C29 0.4(6)
Tb1 O6 C35 O5 81.6(6)
Tb1 O6 C35 C36 -96.8(6)
Tb2 O5 C35 O6 -39.9(5)
Tb2 O5 C35 C36 138.6(3)
O6 C35 C36 C37 169.3(4)
O5 C35 C36 C37 -9.2(5)
O6 C35 C36 C41 -9.0(5)
O5 C35 C36 C41 172.5(3)
C41 C36 C37 C38 1.2(7)
C35 C36 C37 C38 -177.1(4)
C36 C37 C38 C39 -0.6(8)
C37 C38 C39 C40 0.2(9)
C38 C39 C40 C41 -0.3(8)
C39 C40 C41 C36 1.0(7)
C37 C36 C41 C40 -1.4(6)
C35 C36 C41 C40 176.9(4)
Tb1 O12 C42 O11 -1.9(4)
Tb1 O12 C42 C43 178.7(3)
Tb1 O11 C42 O12 2.0(4)
Tb1 O11 C42 C43 -178.6(3)
O6 Tb1 C42 O12 72.4(2)
O3 Tb1 C42 O12 -110.4(5)
O1 Tb1 C42 O12 -3.6(3)
O8 Tb1 C42 O12 147.8(2)
O11 Tb1 C42 O12 -178.1(4)
N3 Tb1 C42 O12 -74.9(2)
N4 Tb1 C42 O12 -134.4(2)
O6 Tb1 C42 O11 -109.5(2)
O3 Tb1 C42 O11 67.7(6)
O1 Tb1 C42 O11 174.5(2)
O8 Tb1 C42 O11 -34.1(2)
O12 Tb1 C42 O11 178.1(4)
N3 Tb1 C42 O11 103.2(2)
N4 Tb1 C42 O11 43.7(2)
O6 Tb1 C42 C43 -78(7)
O3 Tb1 C42 C43 100(7)
O1 Tb1 C42 C43 -154(7)
O8 Tb1 C42 C43 -2(7)
O11 Tb1 C42 C43 32(7)
O12 Tb1 C42 C43 -150(8)
N3 Tb1 C42 C43 135(7)
N4 Tb1 C42 C43 76(7)
O12 C42 C43 C44 -172.3(4)
O11 C42 C43 C44 8.3(6)
Tb1 C42 C43 C44 -23(8)
O12 C42 C43 C48 8.4(6)
O11 C42 C43 C48 -171.0(4)
Tb1 C42 C43 C48 158(7)
C48 C43 C44 C45 1.6(7)
C42 C43 C44 C45 -177.8(4)
C43 C44 C45 C46 0.0(7)
C44 C45 C46 C47 -1.2(8)
C45 C46 C47 C48 0.8(8)
C46 C47 C48 C43 0.8(8)
C44 C43 C48 C47 -2.0(7)
C42 C43 C48 C47 177.4(4)
Tb2 O2 C49 O1 -19.8(9)
Tb2 O2 C49 C50 160.0(5)
Tb1 O1 C49 O2 9.7(6)
Tb1 O1 C49 C50 -170.1(2)
O2 C49 C50 C55 -14.6(5)
O1 C49 C50 C55 165.3(4)
O2 C49 C50 C51 167.1(4)
O1 C49 C50 C51 -13.0(5)
C55 C50 C51 C52 -0.6(6)
C49 C50 C51 C52 177.8(4)
C50 C51 C52 C53 0.0(7)
C51 C52 C53 C54 -0.1(8)
C52 C53 C54 C55 0.6(8)
C51 C50 C55 C54 1.2(6)
C49 C50 C55 C54 -177.2(4)
C53 C54 C55 C50 -1.2(7)
Tb2 O4 C56 O3 5.6(5)
Tb2 O4 C56 C57 -174.6(2)
Tb1 O3 C56 O4 -26.7(8)
Tb1 O3 C56 C57 153.5(4)
O4 C56 C57 C62 -167.5(3)
O3 C56 C57 C62 12.3(5)
O4 C56 C57 C58 11.8(5)
O3 C56 C57 C58 -168.4(3)
C62 C57 C58 C59 0.2(5)
C56 C57 C58 C59 -179.1(3)
C57 C58 C59 C60 -0.1(6)
C58 C59 C60 C61 1.2(6)
C59 C60 C61 C62 -2.3(7)
C58 C57 C62 C61 -1.3(6)
C56 C57 C62 C61 178.0(3)
C60 C61 C62 C57 2.4(6)
